data_7231315
loop_
_publ_author_name
'Sebest, Filip'
'Casarrubios, Luis'
'Rzepa, Henry S.'
'White, Andrew J. P.'
'D\'iez-Gonz\'alez, Silvia'

_publ_section_title
;
 Thermal azide--alkene cycloaddition reactions: straightforward multi-gram
 access to \D2-1,2,3-triazolines in deep eutectic solvents
;
_journal_issue 17
_journal_name_full 'Green Chemistry'
_journal_page_first 4023
_journal_paper_doi 10.1039/C8GC01797B
_journal_volume 20
_journal_year 2018
_chemical_absolute_configuration unk
_chemical_formula_moiety 'C23 H21 N O2'
_chemical_formula_sum 'C23 H21 N O2'
_chemical_formula_weight 343.41
_space_group_crystal_system monoclinic
_space_group_IT_number 4
_space_group_name_Hall 'P 2yb'
_space_group_name_H-M_alt 'P 1 21 1'
_symmetry_space_group_name_Hall 'P 2yb'
_symmetry_space_group_name_H-M 'P 1 21 1'
_atom_sites_solution_hydrogens geom
_audit_creation_method SHELXL-2017/1
_audit_update_record
;
2018-05-14 deposited with the CCDC.
2018-06-29 downloaded from the CCDC.
;
_cell_angle_alpha 90
_cell_angle_beta 90.314(3)
_cell_angle_gamma 90
_cell_formula_units_Z 4
_cell_length_a 5.66625(19)
_cell_length_b 18.3197(5)
_cell_length_c 17.6253(6)
_cell_measurement_reflns_used 3031
_cell_measurement_temperature 173(2)
_cell_measurement_theta_max 26.7550
_cell_measurement_theta_min 2.5760
_cell_volume 1829.55(10)
_computing_cell_refinement 'CrysAlisPro, Rigaku OD'
_computing_data_collection 'CrysAlisPro, Rigaku OD'
_computing_data_reduction 'CrysAlisPro, Rigaku OD'
_computing_molecular_graphics 'Bruker SHELXTL'
_computing_publication_material 'CIFTAB-2014 (Sheldrick, 2017)'
_computing_structure_refinement 'SHELXL-2017/1 (Sheldrick, 2017)'
_computing_structure_solution 'SHELXS-2014 (Sheldrick, 2017)'
_diffrn_ambient_temperature 173(2)
_diffrn_detector_area_resol_mean 16.0382
_diffrn_measured_fraction_theta_full 0.998
_diffrn_measured_fraction_theta_max 0.850
_diffrn_measurement_device_type 'Agilent Xcalibur 3 E'
_diffrn_measurement_method 'omega scans'
_diffrn_radiation_type MoK\a
_diffrn_radiation_wavelength 0.71073
_diffrn_reflns_av_R_equivalents 0.0226
_diffrn_reflns_av_unetI/netI 0.0493
_diffrn_reflns_Laue_measured_fraction_full 0.998
_diffrn_reflns_Laue_measured_fraction_max 0.850
_diffrn_reflns_limit_h_max 7
_diffrn_reflns_limit_h_min -7
_diffrn_reflns_limit_k_max 17
_diffrn_reflns_limit_k_min -24
_diffrn_reflns_limit_l_max 23
_diffrn_reflns_limit_l_min -22
_diffrn_reflns_number 10599
_diffrn_reflns_point_group_measured_fraction_full 0.850
_diffrn_reflns_point_group_measured_fraction_max 0.689
_diffrn_reflns_theta_full 25.242
_diffrn_reflns_theta_max 28.277
_diffrn_reflns_theta_min 2.506
_diffrn_source 'Enhance (Mo) X-ray Source'
_exptl_absorpt_coefficient_mu 0.079
_exptl_absorpt_correction_T_max 0.995
_exptl_absorpt_correction_T_min 0.982
_exptl_absorpt_correction_type analytical
_exptl_absorpt_process_details
; 
CrysAlisPro 1.171.38.46 (Rigaku Oxford Diffraction, 2015) 
Analytical numeric absorption correction using a multifaceted crystal 
model based on expressions derived by R.C. Clark & J.S. Reid. 
(Clark, R. C. & Reid, J. S. (1995). Acta Cryst. A51, 887-897) 
Empirical absorption correction using spherical harmonics, 
implemented in SCALE3 ABSPACK scaling algorithm. 
;
_exptl_crystal_colour Colourless
_exptl_crystal_density_diffrn 1.247
_exptl_crystal_description blocks
_exptl_crystal_F_000 728
_exptl_crystal_size_max 0.459
_exptl_crystal_size_mid 0.265
_exptl_crystal_size_min 0.063
_refine_diff_density_max 0.148
_refine_diff_density_min -0.160
_refine_diff_density_rms 0.035
_refine_ls_abs_structure_details
; 
 Flack x determined using 1732 quotients [(I+)-(I-)]/[(I+)+(I-)] 
 (Parsons, Flack and Wagner, Acta Cryst. B69 (2013) 249-259). 
;
_refine_ls_abs_structure_Flack 0.2(7)
_refine_ls_extinction_coef 0.0109(9)
_refine_ls_extinction_expression Fc^*^=kFc[1+0.001xFc^2^\l^3^/sin(2\q)]^-1/4^
_refine_ls_extinction_method 'SHELXL-2017/1 (Sheldrick 2017)'
_refine_ls_goodness_of_fit_ref 1.046
_refine_ls_hydrogen_treatment constr
_refine_ls_matrix_type full
_refine_ls_number_parameters 494
_refine_ls_number_reflns 6266
_refine_ls_number_restraints 41
_refine_ls_restrained_S_all 1.044
_refine_ls_R_factor_all 0.0544
_refine_ls_R_factor_gt 0.0421
_refine_ls_shift/su_max 0.002
_refine_ls_shift/su_mean 0.000
_refine_ls_structure_factor_coef Fsqd
_refine_ls_weighting_details 'w=1/[\s^2^(Fo^2^)+(0.0287P)^2^+0.0748P] where P=(Fo^2^+2Fc^2^)/3'
_refine_ls_weighting_scheme calc
_refine_ls_wR_factor_gt 0.0743
_refine_ls_wR_factor_ref 0.0791
_reflns_Friedel_coverage 0.572
_reflns_Friedel_fraction_full 0.692
_reflns_Friedel_fraction_max 0.517
_reflns_number_gt 5285
_reflns_number_total 6266
_reflns_threshold_expression 'I > 2\s(I)'
_cod_data_source_file c8gc01797b2.cif
_cod_data_source_block 4dq
_cod_depositor_comments 'Adding full bibliography for 7231311--7231316.cif.'
_cod_database_code 7231315
_shelx_shelxl_version_number 2017/1
_shelx_space_group_comment
; 
The symmetry employed for this shelxl refinement is uniquely defined 
by the following loop, which should always be used as a source of 
symmetry information in preference to the above space-group names. 
They are only intended as comments. 
;

loop_
_space_group_symop_operation_xyz
'x, y, z'
'-x, y+1/2, -z'

loop_
_atom_site_label
_atom_site_type_symbol
_atom_site_fract_x
_atom_site_fract_y
_atom_site_fract_z
_atom_site_U_iso_or_equiv
_atom_site_adp_type
_atom_site_occupancy
_atom_site_site_symmetry_order
_atom_site_calc_flag
_atom_site_refinement_flags_posn
_atom_site_refinement_flags_adp
_atom_site_refinement_flags_occupancy
_atom_site_disorder_assembly
_atom_site_disorder_group
N1A N 0.9217(4) 0.69004(11) 0.54532(12) 0.0272(5) Uani 1 1 d . . . . .
C2A C 0.9743(5) 0.66050(14) 0.46940(15) 0.0259(6) Uani 1 1 d . . . . .
H2A H 1.115596 0.627822 0.468381 0.031 Uiso 1 1 calc R U . . .
C3A C 0.7731(5) 0.63112(14) 0.51700(15) 0.0268(6) Uani 1 1 d . . . . .
H3A H 0.611652 0.646163 0.499977 0.032 Uiso 1 1 calc R U . . .
C4A C 0.8317(5) 0.76040(14) 0.55913(14) 0.0250(6) Uani 1 1 d . . . . .
C5A C 0.6176(5) 0.76927(14) 0.59583(15) 0.0276(6) Uani 1 1 d . . . . .
H5A H 0.520947 0.727946 0.605376 0.033 Uiso 1 1 calc R U . . .
C6A C 0.5438(5) 0.83771(14) 0.61864(15) 0.0276(6) Uani 1 1 d . . . . .
H6A H 0.398089 0.843011 0.644445 0.033 Uiso 1 1 calc R U . . .
C7A C 0.6819(5) 0.89892(15) 0.60399(15) 0.0259(6) Uani 1 1 d . . . . .
C8A C 0.8927(5) 0.89024(15) 0.56468(16) 0.0305(7) Uani 1 1 d . . . . .
H8A H 0.985882 0.931895 0.553258 0.037 Uiso 1 1 calc R U . . .
C9A C 0.9684(5) 0.82189(14) 0.54204(16) 0.0300(7) Uani 1 1 d . . . . .
H9A H 1.112150 0.816676 0.515071 0.036 Uiso 1 1 calc R U . . .
C10A C 0.6090(5) 0.97267(15) 0.62826(16) 0.0293(7) Uani 1 1 d . . . . .
O10A O 0.7179(4) 1.02820(10) 0.61388(12) 0.0408(5) Uani 1 1 d . . . . .
O11A O 0.4059(4) 0.97263(10) 0.66671(11) 0.0361(5) Uani 1 1 d . . . . .
C12A C 0.3100(6) 1.04381(15) 0.68707(18) 0.0397(8) Uani 1 1 d . . . . .
H12A H 0.137967 1.039173 0.695328 0.048 Uiso 1 1 calc R U . . .
H12B H 0.334226 1.078137 0.644442 0.048 Uiso 1 1 calc R U . . .
C13A C 0.4231(6) 1.07445(16) 0.75724(17) 0.0421(8) Uani 1 1 d . . . . .
H13A H 0.592488 1.081095 0.748617 0.063 Uiso 1 1 calc R U . . .
H13B H 0.399745 1.040641 0.799627 0.063 Uiso 1 1 calc R U . . .
H13C H 0.351125 1.121640 0.769345 0.063 Uiso 1 1 calc R U . . .
C14A C 0.9357(5) 0.70170(13) 0.39744(16) 0.0243(6) Uani 1 1 d . . . . .
C15A C 0.7384(5) 0.74554(15) 0.38284(16) 0.0289(6) Uani 1 1 d . . . . .
H15A H 0.620392 0.751265 0.420462 0.035 Uiso 1 1 calc R U . . .
C16A C 0.7149(5) 0.78072(15) 0.31331(16) 0.0323(7) Uani 1 1 d . . . . .
H16A H 0.580864 0.810604 0.303868 0.039 Uiso 1 1 calc R U . . .
C17A C 0.8836(5) 0.77276(14) 0.25795(16) 0.0330(7) Uani 1 1 d . . . . .
H17A H 0.866262 0.796919 0.210550 0.040 Uiso 1 1 calc R U . . .
C18A C 1.0784(5) 0.72923(14) 0.27203(17) 0.0341(7) Uani 1 1 d . . . . .
H18A H 1.194819 0.723074 0.233967 0.041 Uiso 1 1 calc R U . . .
C19A C 1.1043(5) 0.69482(14) 0.34099(16) 0.0293(7) Uani 1 1 d . . . . .
H19A H 1.240382 0.665753 0.350168 0.035 Uiso 1 1 calc R U . . .
C20A C 0.7856(5) 0.55955(14) 0.55680(15) 0.0281(6) Uani 1 1 d . . . . .
C21A C 0.9766(6) 0.54178(16) 0.60316(18) 0.0406(8) Uani 1 1 d . . . . .
H21A H 1.100891 0.575927 0.610297 0.049 Uiso 1 1 calc R U . . .
C22A C 0.9863(6) 0.47454(18) 0.6390(2) 0.0480(9) Uani 1 1 d . . . . .
H22A H 1.117721 0.462945 0.670408 0.058 Uiso 1 1 calc R U . . .
C23A C 0.8083(6) 0.42442(17) 0.62956(19) 0.0454(9) Uani 1 1 d . . . . .
H23A H 0.816391 0.378412 0.654298 0.054 Uiso 1 1 calc R U . . .
C24A C 0.6177(6) 0.44148(15) 0.58387(18) 0.0399(8) Uani 1 1 d . . . . .
H24A H 0.494008 0.407056 0.576990 0.048 Uiso 1 1 calc R U . . .
C25A C 0.6061(5) 0.50874(15) 0.54797(16) 0.0327(7) Uani 1 1 d . . . . .
H25A H 0.473513 0.520155 0.516944 0.039 Uiso 1 1 calc R U . . .
N1B N 0.0993(4) 0.72672(11) 0.05292(12) 0.0263(5) Uani 1 1 d . . . . .
C2B C 0.0481(5) 0.70188(14) -0.02531(15) 0.0270(6) Uani 1 1 d . . . . .
H2B H -0.083492 0.665619 -0.028305 0.032 Uiso 1 1 calc R U . . .
C3B C 0.2607(5) 0.67424(13) 0.01854(15) 0.0258(6) Uani 1 1 d . . . . .
H3B H 0.417029 0.694086 0.002404 0.031 Uiso 1 1 calc R U . . .
C4B C 0.1686(5) 0.79818(14) 0.07181(15) 0.0236(6) Uani 1 1 d . . . . .
C5B C 0.3789(5) 0.81024(14) 0.11150(15) 0.0267(6) Uani 1 1 d . . . . .
H5B H 0.484534 0.770906 0.120686 0.032 Uiso 1 1 calc R U . . .
C6B C 0.4333(5) 0.87949(14) 0.13743(16) 0.0296(7) Uani 1 1 d . . . . .
H6B H 0.575732 0.887264 0.164968 0.036 Uiso 1 1 calc R U . . .
C7B C 0.2825(5) 0.93781(14) 0.12372(15) 0.0272(6) Uani 1 1 d D . . . .
C8B C 0.0735(5) 0.92569(14) 0.08344(16) 0.0288(7) Uani 1 1 d . . . . .
H8B H -0.030797 0.965208 0.073520 0.035 Uiso 1 1 calc R U . . .
C9B C 0.0173(5) 0.85645(14) 0.05788(15) 0.0281(6) Uani 1 1 d . . . . .
H9B H -0.125578 0.848645 0.030625 0.034 Uiso 1 1 calc R U . . .
C10B C 0.3479(14) 1.0139(3) 0.1448(4) 0.0307(16) Uani 0.784(6) 1 d D U P A 1
O10B O 0.222(3) 1.0659(5) 0.1319(8) 0.037(2) Uani 0.784(6) 1 d D U P A 1
O11B O 0.5631(5) 1.01784(13) 0.17801(19) 0.0359(10) Uani 0.784(6) 1 d D U P A 1
C12B C 0.6531(8) 1.0911(2) 0.1933(3) 0.0425(12) Uani 0.784(6) 1 d D U P A 1
H12C H 0.615997 1.123174 0.149647 0.051 Uiso 0.784(6) 1 calc R U P A 1
H12D H 0.826913 1.089008 0.198950 0.051 Uiso 0.784(6) 1 calc R U P A 1
C13B C 0.5480(9) 1.1230(3) 0.2640(3) 0.0489(14) Uani 0.784(6) 1 d D U P A 1
H13D H 0.379331 1.132076 0.255784 0.073 Uiso 0.784(6) 1 calc R U P A 1
H13E H 0.627481 1.169086 0.276231 0.073 Uiso 0.784(6) 1 calc R U P A 1
H13F H 0.568597 1.088702 0.306212 0.073 Uiso 0.784(6) 1 calc R U P A 1
C10" C 0.312(5) 1.0126(12) 0.1551(16) 0.052(10) Uiso 0.216(6) 1 d D U P A 2
O10" O 0.235(11) 1.070(2) 0.129(3) 0.053(10) Uiso 0.216(6) 1 d D U P A 2
O11" O 0.455(2) 1.0106(5) 0.2173(6) 0.035(3) Uiso 0.216(6) 1 d D U P A 2
C12" C 0.495(3) 1.0809(8) 0.2548(9) 0.040(4) Uiso 0.216(6) 1 d D U P A 2
H12E H 0.535560 1.072832 0.308831 0.048 Uiso 0.216(6) 1 calc R U P A 2
H12F H 0.348850 1.110490 0.252448 0.048 Uiso 0.216(6) 1 calc R U P A 2
C13" C 0.689(3) 1.1206(11) 0.2170(12) 0.056(6) Uiso 0.216(6) 1 d D U P A 2
H13G H 0.651503 1.126871 0.163068 0.084 Uiso 0.216(6) 1 calc R U P A 2
H13H H 0.836076 1.092671 0.222213 0.084 Uiso 0.216(6) 1 calc R U P A 2
H13I H 0.709405 1.168642 0.240712 0.084 Uiso 0.216(6) 1 calc R U P A 2
C14B C 0.0661(5) 0.74899(13) -0.09408(15) 0.0253(6) Uani 1 1 d . . . . .
C15B C 0.2509(5) 0.79643(14) -0.10889(16) 0.0287(7) Uani 1 1 d . . . . .
H15B H 0.376697 0.800852 -0.073325 0.034 Uiso 1 1 calc R U . . .
C16B C 0.2545(5) 0.83766(15) -0.17524(16) 0.0316(7) Uani 1 1 d . . . . .
H16B H 0.382475 0.869781 -0.184868 0.038 Uiso 1 1 calc R U . . .
C17B C 0.0719(5) 0.83182(15) -0.22695(16) 0.0352(7) Uani 1 1 d . . . . .
H17B H 0.073312 0.860180 -0.272072 0.042 Uiso 1 1 calc R U . . .
C18B C -0.1120(6) 0.78484(15) -0.21304(16) 0.0367(8) Uani 1 1 d . . . . .
H18B H -0.237157 0.780552 -0.248865 0.044 Uiso 1 1 calc R U . . .
C19B C -0.1160(5) 0.74370(14) -0.14705(16) 0.0312(7) Uani 1 1 d . . . . .
H19B H -0.244416 0.711591 -0.137902 0.037 Uiso 1 1 calc R U . . .
C20B C 0.2629(5) 0.59836(13) 0.04907(15) 0.0246(6) Uani 1 1 d . . . . .
C21B C 0.0790(5) 0.57249(15) 0.09347(16) 0.0331(7) Uani 1 1 d . . . . .
H21B H -0.044905 0.604483 0.107819 0.040 Uiso 1 1 calc R U . . .
C22B C 0.0754(5) 0.50050(15) 0.11687(18) 0.0362(7) Uani 1 1 d . . . . .
H22B H -0.051470 0.483305 0.147023 0.043 Uiso 1 1 calc R U . . .
C23B C 0.2546(5) 0.45334(15) 0.09678(16) 0.0330(7) Uani 1 1 d . . . . .
H23B H 0.250927 0.403805 0.112681 0.040 Uiso 1 1 calc R U . . .
C24B C 0.4391(5) 0.47879(15) 0.05343(16) 0.0332(7) Uani 1 1 d . . . . .
H24B H 0.563316 0.446717 0.039554 0.040 Uiso 1 1 calc R U . . .
C25B C 0.4438(5) 0.55112(14) 0.03000(16) 0.0297(7) Uani 1 1 d . . . . .
H25B H 0.572294 0.568348 0.000607 0.036 Uiso 1 1 calc R U . . .

loop_
_atom_site_aniso_label
_atom_site_aniso_U_11
_atom_site_aniso_U_22
_atom_site_aniso_U_33
_atom_site_aniso_U_23
_atom_site_aniso_U_13
_atom_site_aniso_U_12
N1A 0.0297(14) 0.0267(12) 0.0253(13) -0.0020(10) 0.0012(10) 0.0001(10)
C2A 0.0276(16) 0.0252(14) 0.0250(15) -0.0011(12) 0.0016(12) 0.0012(12)
C3A 0.0285(16) 0.0265(14) 0.0254(16) -0.0013(12) -0.0007(13) 0.0014(12)
C4A 0.0284(16) 0.0269(15) 0.0196(14) -0.0003(12) -0.0051(12) 0.0009(12)
C5A 0.0326(17) 0.0243(15) 0.0260(15) 0.0005(12) 0.0022(13) -0.0040(12)
C6A 0.0261(16) 0.0320(16) 0.0246(15) 0.0025(12) 0.0022(12) 0.0010(12)
C7A 0.0307(17) 0.0261(14) 0.0209(15) -0.0013(12) -0.0051(12) 0.0006(12)
C8A 0.0355(18) 0.0272(15) 0.0288(16) -0.0002(13) -0.0006(13) -0.0069(13)
C9A 0.0271(17) 0.0336(16) 0.0292(16) -0.0027(13) 0.0004(13) -0.0020(13)
C10A 0.0354(18) 0.0286(16) 0.0238(15) 0.0019(13) -0.0057(13) -0.0008(14)
O10A 0.0521(15) 0.0281(11) 0.0425(13) -0.0015(9) 0.0065(11) -0.0079(10)
O11A 0.0357(13) 0.0250(10) 0.0476(13) -0.0024(9) 0.0030(10) 0.0037(9)
C12A 0.040(2) 0.0298(16) 0.050(2) -0.0021(14) -0.0014(16) 0.0123(13)
C13A 0.052(2) 0.0374(17) 0.0366(19) 0.0001(15) 0.0040(16) 0.0065(15)
C14A 0.0267(16) 0.0196(13) 0.0268(15) -0.0012(11) -0.0018(12) -0.0019(12)
C15A 0.0291(16) 0.0324(15) 0.0253(15) -0.0022(13) 0.0014(12) 0.0018(13)
C16A 0.0309(17) 0.0333(16) 0.0327(17) 0.0012(14) -0.0027(14) 0.0063(13)
C17A 0.042(2) 0.0306(16) 0.0259(16) 0.0069(13) -0.0002(14) 0.0000(14)
C18A 0.0358(18) 0.0327(16) 0.0338(17) 0.0053(13) 0.0069(14) 0.0016(13)
C19A 0.0274(16) 0.0278(15) 0.0326(17) 0.0016(13) 0.0043(13) -0.0003(12)
C20A 0.0320(17) 0.0273(15) 0.0250(15) 0.0003(12) 0.0036(13) 0.0014(13)
C21A 0.0350(19) 0.0395(18) 0.047(2) 0.0093(15) -0.0066(16) -0.0025(14)
C22A 0.041(2) 0.047(2) 0.056(2) 0.0211(17) -0.0055(17) 0.0067(16)
C23A 0.049(2) 0.0344(18) 0.053(2) 0.0141(16) 0.0073(18) 0.0030(16)
C24A 0.043(2) 0.0303(17) 0.046(2) 0.0039(15) 0.0041(16) -0.0060(14)
C25A 0.0333(18) 0.0357(17) 0.0291(17) -0.0022(14) -0.0009(13) 0.0014(14)
N1B 0.0282(14) 0.0239(12) 0.0267(13) 0.0019(10) 0.0000(11) -0.0007(10)
C2B 0.0273(16) 0.0244(14) 0.0292(16) 0.0003(12) -0.0018(12) -0.0031(12)
C3B 0.0260(16) 0.0251(14) 0.0265(15) 0.0003(12) 0.0012(12) -0.0013(12)
C4B 0.0270(16) 0.0259(15) 0.0180(14) 0.0033(11) 0.0044(12) -0.0007(12)
C5B 0.0286(16) 0.0235(15) 0.0281(15) 0.0039(12) -0.0014(13) 0.0068(12)
C6B 0.0339(18) 0.0274(15) 0.0275(16) 0.0020(12) -0.0041(13) 0.0011(12)
C7B 0.0309(17) 0.0251(15) 0.0255(15) 0.0018(12) 0.0012(12) 0.0028(12)
C8B 0.0326(17) 0.0264(15) 0.0274(16) 0.0023(12) 0.0022(13) 0.0078(13)
C9B 0.0273(16) 0.0316(16) 0.0255(16) 0.0034(12) 0.0001(12) 0.0018(12)
C10B 0.038(3) 0.023(3) 0.031(3) -0.0013(18) -0.002(3) 0.0035(19)
O10B 0.048(3) 0.018(2) 0.044(3) -0.0027(15) -0.007(2) 0.0090(19)
O11B 0.0321(18) 0.0267(14) 0.049(2) -0.0078(12) -0.0043(16) -0.0011(12)
C12B 0.037(3) 0.036(3) 0.054(3) -0.009(2) 0.003(2) -0.005(2)
C13B 0.058(3) 0.043(3) 0.045(3) -0.009(2) -0.007(2) 0.005(2)
C14B 0.0292(16) 0.0206(14) 0.0260(15) -0.0028(12) 0.0005(12) 0.0015(12)
C15B 0.0296(17) 0.0277(15) 0.0287(16) -0.0020(12) -0.0011(13) -0.0007(12)
C16B 0.0344(18) 0.0304(15) 0.0299(16) 0.0028(13) 0.0088(13) 0.0010(13)
C17B 0.048(2) 0.0347(17) 0.0227(16) 0.0033(13) 0.0010(14) 0.0093(15)
C18B 0.042(2) 0.0387(17) 0.0292(17) -0.0022(14) -0.0112(15) 0.0022(14)
C19B 0.0319(17) 0.0288(15) 0.0329(17) 0.0002(13) -0.0044(13) -0.0025(13)
C20B 0.0269(16) 0.0229(14) 0.0240(15) 0.0006(12) -0.0041(12) -0.0011(12)
C21B 0.0295(17) 0.0292(16) 0.0406(18) 0.0056(14) 0.0032(14) 0.0035(13)
C22B 0.0339(18) 0.0301(16) 0.0448(19) 0.0083(14) 0.0042(14) -0.0048(13)
C23B 0.040(2) 0.0223(15) 0.0364(17) 0.0026(13) -0.0062(15) 0.0007(13)
C24B 0.0367(19) 0.0296(16) 0.0334(17) -0.0016(13) -0.0021(14) 0.0068(14)
C25B 0.0283(17) 0.0319(16) 0.0289(16) 0.0020(12) 0.0003(13) -0.0006(12)

loop_
_atom_type_symbol
_atom_type_description
_atom_type_scat_dispersion_real
_atom_type_scat_dispersion_imag
_atom_type_scat_source
C C 0.0033 0.0016 'International Tables Vol C Tables 4.2.6.8 and 6.1.1.4'
H H 0.0000 0.0000 'International Tables Vol C Tables 4.2.6.8 and 6.1.1.4'
N N 0.0061 0.0033 'International Tables Vol C Tables 4.2.6.8 and 6.1.1.4'
O O 0.0106 0.0060 'International Tables Vol C Tables 4.2.6.8 and 6.1.1.4'

loop_
_geom_angle_atom_site_label_1
_geom_angle_atom_site_label_2
_geom_angle_atom_site_label_3
_geom_angle
C4A N1A C3A 121.9(2)
C4A N1A C2A 124.6(2)
C3A N1A C2A 62.37(17)
N1A C2A C14A 123.8(2)
N1A C2A C3A 58.17(17)
C14A C2A C3A 122.9(2)
N1A C3A C20A 117.8(2)
N1A C3A C2A 59.46(17)
C20A C3A C2A 122.6(2)
C5A C4A C9A 119.5(2)
C5A C4A N1A 120.4(2)
C9A C4A N1A 119.9(3)
C6A C5A C4A 120.6(2)
C5A C6A C7A 120.4(3)
C6A C7A C8A 119.0(2)
C6A C7A C10A 121.6(3)
C8A C7A C10A 119.4(2)
C9A C8A C7A 121.0(3)
C8A C9A C4A 119.6(3)
O10A C10A O11A 123.0(3)
O10A C10A C7A 124.1(3)
O11A C10A C7A 112.9(2)
C10A O11A C12A 116.5(2)
O11A C12A C13A 112.3(2)
C19A C14A C15A 118.2(2)
C19A C14A C2A 117.7(2)
C15A C14A C2A 124.1(3)
C16A C15A C14A 120.0(3)
C17A C16A C15A 120.8(3)
C16A C17A C18A 119.4(3)
C19A C18A C17A 120.2(3)
C18A C19A C14A 121.4(3)
C25A C20A C21A 118.5(3)
C25A C20A C3A 120.4(2)
C21A C20A C3A 121.2(3)
C22A C21A C20A 120.3(3)
C23A C22A C21A 120.8(3)
C22A C23A C24A 119.4(3)
C23A C24A C25A 120.2(3)
C24A C25A C20A 120.8(3)
C4B N1B C3B 122.4(2)
C4B N1B C2B 124.1(2)
C3B N1B C2B 62.02(17)
N1B C2B C14B 124.4(2)
N1B C2B C3B 58.40(16)
C14B C2B C3B 123.4(2)
N1B C3B C20B 117.9(2)
N1B C3B C2B 59.57(17)
C20B C3B C2B 120.1(2)
C9B C4B C5B 119.4(2)
C9B C4B N1B 120.1(2)
C5B C4B N1B 120.2(2)
C6B C5B C4B 119.9(2)
C5B C6B C7B 120.8(3)
C6B C7B C8B 119.1(2)
C6B C7B C10" 125.2(10)
C8B C7B C10" 115.4(10)
C6B C7B C10B 121.6(3)
C8B C7B C10B 119.1(3)
C9B C8B C7B 120.3(2)
C8B C9B C4B 120.4(3)
O10B C10B O11B 124.7(7)
O10B C10B C7B 122.9(7)
O11B C10B C7B 112.4(4)
C10B O11B C12B 116.3(3)
O11B C12B C13B 111.8(4)
O10" C10" O11" 122(3)
O10" C10" C7B 128(3)
O11" C10" C7B 109.8(17)
C10" O11" C12" 115.3(12)
O11" C12" C13" 110.0(15)
C15B C14B C19B 118.4(3)
C15B C14B C2B 124.8(2)
C19B C14B C2B 116.8(2)
C14B C15B C16B 120.8(3)
C17B C16B C15B 119.9(3)
C18B C17B C16B 119.8(3)
C17B C18B C19B 120.4(3)
C18B C19B C14B 120.6(3)
C25B C20B C21B 118.8(2)
C25B C20B C3B 120.0(3)
C21B C20B C3B 121.1(2)
C22B C21B C20B 120.4(3)
C23B C22B C21B 120.5(3)
C24B C23B C22B 119.4(3)
C23B C24B C25B 120.2(3)
C20B C25B C24B 120.6(3)

loop_
_geom_bond_atom_site_label_1
_geom_bond_atom_site_label_2
_geom_bond_distance
N1A C4A 1.408(3)
N1A C3A 1.456(3)
N1A C2A 1.475(3)
C2A C14A 1.491(4)
C2A C3A 1.518(4)
C3A C20A 1.488(4)
C4A C5A 1.387(4)
C4A C9A 1.401(4)
C5A C6A 1.382(4)
C6A C7A 1.392(4)
C7A C8A 1.393(4)
C7A C10A 1.477(4)
C8A C9A 1.383(4)
C10A O10A 1.217(3)
C10A O11A 1.339(3)
O11A C12A 1.458(3)
C12A C13A 1.499(4)
C14A C19A 1.389(4)
C14A C15A 1.399(4)
C15A C16A 1.390(4)
C16A C17A 1.377(4)
C17A C18A 1.383(4)
C18A C19A 1.376(4)
C20A C25A 1.387(4)
C20A C21A 1.391(4)
C21A C22A 1.385(4)
C22A C23A 1.373(4)
C23A C24A 1.380(4)
C24A C25A 1.386(4)
N1B C4B 1.406(3)
N1B C3B 1.461(3)
N1B C2B 1.479(3)
C2B C14B 1.492(4)
C2B C3B 1.515(4)
C3B C20B 1.491(3)
C4B C9B 1.390(4)
C4B C5B 1.396(4)
C5B C6B 1.383(4)
C6B C7B 1.389(4)
C7B C8B 1.395(4)
C7B C10" 1.49(2)
C7B C10B 1.489(5)
C8B C9B 1.383(4)
C10B O10B 1.212(6)
C10B O11B 1.351(6)
O11B C12B 1.460(5)
C12B C13B 1.503(6)
C10" O10" 1.22(2)
C10" O11" 1.36(2)
O11" C12" 1.465(16)
C12" C13" 1.482(18)
C14B C15B 1.387(4)
C14B C19B 1.391(4)
C15B C16B 1.392(4)
C16B C17B 1.379(4)
C17B C18B 1.375(4)
C18B C19B 1.386(4)
C20B C25B 1.384(4)
C20B C21B 1.390(4)
C21B C22B 1.382(4)
C22B C23B 1.381(4)
C23B C24B 1.379(4)
C24B C25B 1.388(4)
